data_7158404
loop_
_publ_author_name
'McCarney, Eoin P.'
'McCarthy, William J.'
'Lovitt, June I.'
'Gunnlaugsson, Thorfinnur'

_publ_section_title
;
 Macrocyclic <i>vs.</i> [2]catenane btp structures: influence of (aryl)
 substitution on the self templation of btp ligands in macrocyclic
 synthesis.
;
_journal_issue 46
_journal_name_full 'Organic &amp; biomolecular chemistry'
_journal_page_first 10189
_journal_page_last 10200
_journal_paper_doi 10.1039/d1ob02032c
_journal_volume 19
_journal_year 2021
_chemical_formula_moiety 'C29 H43 N7'
_chemical_formula_sum 'C29 H43 N7'
_chemical_formula_weight 489.70
_space_group_crystal_system monoclinic
_space_group_IT_number 14
_space_group_name_Hall '-P 2ybc'
_space_group_name_H-M_alt 'P 1 21/c 1'
_atom_sites_solution_hydrogens geom
_atom_sites_solution_primary dual
_audit_creation_date 2021-10-14
_audit_creation_method
;
Olex2 1.3
(compiled 2020.11.12 svn.r5f609507 for OlexSys, GUI svn.r6408)
;
_audit_update_record
;
2021-10-14 deposited with the CCDC.	2021-11-11 downloaded from the CCDC.
;
_cell_angle_alpha 90
_cell_angle_beta 101.78(2)
_cell_angle_gamma 90
_cell_formula_units_Z 4
_cell_length_a 17.58(2)
_cell_length_b 16.258(19)
_cell_length_c 10.196(11)
_cell_measurement_reflns_used 101
_cell_measurement_temperature 100.0
_cell_measurement_theta_max 54.082
_cell_measurement_theta_min 35.708
_cell_volume 2853(6)
_computing_cell_refinement 'SAINT V8.38A (Bruker, 2018)'
_computing_data_collection 'APEX 3 (Bruker, 2017) '
_computing_data_reduction 'SAINT V8.38A (Bruker, 2018)'
_computing_molecular_graphics 'Olex2 1.3 (Dolomanov et al., 2009)'
_computing_publication_material 'Olex2 1.3 (Dolomanov et al., 2009)'
_computing_structure_refinement 'SHELXL 2016/4 (Sheldrick, 2015)'
_computing_structure_solution 'SHELXT 2014/5 (Sheldrick, 2014)'
_diffrn_ambient_temperature 100.0
_diffrn_detector 'CCD area detector'
_diffrn_detector_area_resol_mean 7.9
_diffrn_detector_type APEX2
_diffrn_measured_fraction_theta_full 0.933
_diffrn_measured_fraction_theta_max 0.933
_diffrn_measurement_device 'Kappa diffractometer'
_diffrn_measurement_device_type 'Bruker APEX2 Kappa Duo'
_diffrn_measurement_method '\w and \f scans'
_diffrn_radiation_collimation 'focusing mirrors'
_diffrn_radiation_detector APEX2
_diffrn_radiation_monochromator 'mirror optics'
_diffrn_radiation_probe x-ray
_diffrn_radiation_type 'Cu K\a'
_diffrn_radiation_wavelength 1.54178
_diffrn_radiation_xray_symbol K-L~3~
_diffrn_reflns_av_R_equivalents 0.0540
_diffrn_reflns_av_unetI/netI 0.0330
_diffrn_reflns_Laue_measured_fraction_full 0.933
_diffrn_reflns_Laue_measured_fraction_max 0.933
_diffrn_reflns_limit_h_max 17
_diffrn_reflns_limit_h_min -21
_diffrn_reflns_limit_k_max 19
_diffrn_reflns_limit_k_min -19
_diffrn_reflns_limit_l_max 12
_diffrn_reflns_limit_l_min -9
_diffrn_reflns_number 3981
_diffrn_reflns_point_group_measured_fraction_full 0.933
_diffrn_reflns_point_group_measured_fraction_max 0.933
_diffrn_reflns_theta_full 60.189
_diffrn_reflns_theta_max 60.189
_diffrn_reflns_theta_min 2.567
_diffrn_source 'microfocus sealed X-ray tube'
_diffrn_source_current 0.65
_diffrn_source_power 0.0290745
_diffrn_source_type 'Incoatec I\ms'
_diffrn_source_voltage 44.73
_exptl_absorpt_coefficient_mu 0.539
_exptl_absorpt_correction_T_max 0.7518
_exptl_absorpt_correction_T_min 0.6043
_exptl_absorpt_correction_type multi-scan
_exptl_absorpt_process_details
;
SADABS-2016/2 (Bruker,2016/2) was used for absorption correction.
wR2(int) was 0.1124 before and 0.0561 after correction.
The Ratio of minimum to maximum transmission is 0.8038.
The \l/2 correction factor is Not present.
;
_exptl.absorpt_process_details
;
Krause, L., Herbst-Irmer, R., Sheldrick, G. M., Stalke, D. (2015).
"Comparison of silver and molybdenum microfocus X-ray sources for 
single-crystal structure determination"
J. Appl. Cryst. 48, 3-10. doi:10.1107/S1600576714022985
;

_exptl_crystal_colour 'clear colourless'
_exptl_crystal_colour_lustre clear
_exptl_crystal_colour_primary colourless
_exptl_crystal_density_diffrn 1.140
_exptl_crystal_density_method 'not measured'
_exptl_crystal_description needle
_exptl_crystal_F_000 1064
_exptl_crystal_size_max 0.2
_exptl_crystal_size_mid 0.04
_exptl_crystal_size_min 0.02
_refine_diff_density_max 0.284
_refine_diff_density_min -0.215
_refine_diff_density_rms 0.036
_refine_ls_extinction_method none
_refine_ls_goodness_of_fit_ref 1.036
_refine_ls_hydrogen_treatment constr
_refine_ls_matrix_type full
_refine_ls_number_parameters 453
_refine_ls_number_reflns 3981
_refine_ls_number_restraints 931
_refine_ls_restrained_S_all 1.075
_refine_ls_R_factor_all 0.1583
_refine_ls_R_factor_gt 0.0904
_refine_ls_shift/su_max 0.000
_refine_ls_shift/su_mean 0.000
_refine_ls_structure_factor_coef Fsqd
_refine_ls_weighting_details 'w=1/[\s^2^(Fo^2^)+(0.1357P)^2^+1.8089P] where P=(Fo^2^+2Fc^2^)/3'
_refine_ls_weighting_scheme calc
_refine_ls_wR_factor_gt 0.2534
_refine_ls_wR_factor_ref 0.3128
_reflns_Friedel_coverage 0.000
_reflns_number_gt 1985
_reflns_number_total 3981
_reflns_threshold_expression 'I > 2\s(I)'
_cod_data_source_file d1ob02032c2.cif
_cod_data_source_block 13
_cod_depositor_comments 'Adding full bibliography for 7158403--7158405.cif.'
_cod_database_code 7158404
_shelx_shelxl_version_number 2016/4
_shelx_space_group_comment
;
The symmetry employed for this shelxl refinement is uniquely defined
by the following loop, which should always be used as a source of
symmetry information in preference to the above space-group names.
They are only intended as comments.
;
_shelx_estimated_absorpt_t_max 0.989
_shelx_estimated_absorpt_t_min 0.900
_olex2_refinement_description
;
1. Shared sites
{H30C, H30A}
2. Others
 Fixed Uiso: H3(0.154) H4(0.164) H5(0.148) H11(0.122) H12A(0.155) H12B(0.155)
 H13C(0.158) H13D(0.158) H13A(0.158) H13B(0.158) H14A(0.179) H14B(0.179)
 H15A(0.171) H15B(0.171) H16A(0.147) H16B(0.147) H17A(0.195) H17B(0.195)
 H18A(0.212) H18B(0.212) H19A(0.211) H19B(0.211) H20A(0.232) H20B(0.232)
 H23A(0.238) H23B(0.238) H24A(0.194) H24B(0.194) H25A(0.175) H25B(0.175)
 H26A(0.141) H26B(0.141) H27A(0.153) H27B(0.153) H28A(0.129) H28B(0.129)
 H29A(0.191) H29B(0.191) H30C(0.198) H30D(0.198) H30A(0.198) H30B(0.198)
 H31A(0.184) H31B(0.184) H36(0.132) H37A(0.122) H37B(0.122) H38A(0.147)
 H38B(0.147) H39A(0.176) H39B(0.176) H40A(0.161) H40B(0.161) H41A(0.178)
 H41B(0.178) H42A(0.169) H42B(0.169) H43A(0.172) H43B(0.172) H44A(0.275)
 H44(0.275) H45A(0.278) H45(0.278) H46A(0.247) H46B(0.247) H47A(0.226)
 H47B(0.226) H48A(0.22) H48B(0.22) H49A(0.182) H49B(0.182) H50A(0.157)
 H50B(0.157) H51A(0.159) H51B(0.159) H52A(0.137) H52B(0.137)
 Fixed X: H3(0.637985) H4(0.729171) H5(0.777007) H11(0.680034) H12A(0.736595)
 H12B(0.707186) H13C(0.863745) H13D(0.817506) H13A(0.866518) H13B(0.820563)
 H14A(0.854065) H14B(0.792545) H15A(0.887588) H15B(0.95159) H16A(0.88318)
 H16B(0.952392) H17A(1.035472) H17B(0.966233) H18A(1.056924) H18B(1.028074)
 H19A(0.917334) H19B(0.909032) H20A(1.02058) H20B(0.957372) H23A(0.815301)
 H23B(0.850676) H24A(0.775191) H24B(0.724037) H25A(0.753156) H25B(0.675538)
 H26A(0.642176) H26B(0.719304) H27A(0.672759) H27B(0.598671) H28A(0.630446)
 H28B(0.557338) H29A(0.510097) H29B(0.577175) H30C(0.440708) H30D(0.51024)
 H30A(0.439077) H30B(0.50706) H31A(0.393783) H31B(0.426389) H36(0.548438)
 H37A(0.815437) H37B(0.871843) H38A(0.907704) H38B(0.962024) H39A(1.0155)
 H39B(0.981948) H40A(0.90148) H40B(0.875883) H41A(1.011235) H41B(1.00277)
 H42A(0.889004) H42B(0.889006) H43A(1.009434) H43B(1.003354) H44A(0.895256)
 H44(0.905969) H45A(0.91329) H45(0.915188) H46A(0.872286) H46B(0.815179)
 H47A(0.801745) H47B(0.73869) H48A(0.773377) H48B(0.714095) H49A(0.694674)
 H49B(0.635444) H50A(0.667624) H50B(0.606498) H51A(0.592893) H51B(0.528498)
 H52A(0.575974) H52B(0.50696)
 Fixed Y: H3(0.043072) H4(-0.048835) H5(-0.035895) H11(0.183524)
 H12A(0.127491) H12B(0.20829) H13C(0.16548) H13D(0.240218) H13A(0.167241)
 H13B(0.236993) H14A(0.237866) H14B(0.299671) H15A(0.373163) H15B(0.306492)
 H16A(0.413252) H16B(0.350227) H17A(0.425923) H17B(0.488107) H18A(0.5409)
 H18B(0.470824) H19A(0.579363) H19B(0.527139) H20A(0.635495) H20B(0.686951)
 H23A(0.711618) H23B(0.802281) H24A(0.815064) H24B(0.813718) H25A(0.668868)
 H25B(0.722173) H26A(0.692807) H26B(0.638369) H27A(0.543611) H27B(0.60029)
 H28A(0.527054) H28B(0.582731) H29A(0.470394) H29B(0.418285) H30C(0.462977)
 H30D(0.411179) H30A(0.461195) H30B(0.409786) H31A(0.33797) H31B(0.347102)
 H36(0.24784) H37A(0.305762) H37B(0.234034) H38A(0.347489) H38B(0.270333)
 H39A(0.383399) H39B(0.324467) H40A(0.467821) H40B(0.411503) H41A(0.514328)
 H41B(0.44507) H42A(0.571115) H42B(0.506411) H43A(0.566022) H43B(0.634107)
 H44A(0.619317) H44(0.609219) H45A(0.746379) H45(0.75453) H46A(0.807758)
 H46B(0.815734) H47A(0.704431) H47B(0.770121) H48A(0.619092) H48B(0.686562)
 H49A(0.60493) H49B(0.672464) H50A(0.518405) H50B(0.585517) H51A(0.511703)
 H51B(0.569007) H52A(0.410952) H52B(0.467222)
 Fixed Z: H3(0.104383) H4(0.215633) H5(0.450073) H11(0.663017) H12A(1.004838)
 H12B(0.919825) H13C(1.026125) H13D(1.074497) H13A(1.015242) H13B(1.079075)
 H14A(0.817448) H14B(0.857167) H15A(0.992887) H15B(0.97899) H16A(0.766913)
 H16B(0.762183) H17A(0.930801) H17B(0.939623) H18A(0.811188) H18B(0.701907)
 H19A(0.773062) H19B(0.638668) H20A(0.624286) H20B(0.68236) H23A(0.316353)
 H23B(0.34364) H24A(0.520079) H24B(0.370604) H25A(0.533674) H25B(0.522183)
 H26A(0.288659) H26B(0.301705) H27A(0.439318) H27B(0.442706) H28A(0.209143)
 H28B(0.212744) H29A(0.322456) H29B(0.282583) H30C(0.107516) H30D(0.068591)
 H30A(0.106901) H30B(0.064806) H31A(0.092959) H31B(0.25089) H36(0.353887)
 H37A(0.860789) H37B(0.829003) H38A(1.04895) H38B(1.034433) H39A(0.950641)
 H39B(0.827127) H40A(0.887626) H40B(0.75674) H41A(0.817029) H41B(0.702541)
 H42A(0.702489) H42B(0.58377) H43A(0.548236) H43B(0.660242) H44A(0.406171)
 H44(0.415029) H45A(0.580935) H45(0.571613) H46A(0.347601) H46B(0.450435)
 H47A(0.232099) H47B(0.25724) H48A(0.403339) H48B(0.439359) H49A(0.184518)
 H49B(0.220379) H50A(0.360179) H50B(0.391531) H51A(0.131432) H51B(0.177408)
 H52A(0.301342) H52B(0.33632)
;
_olex2_submission_special_instructions 'No special instructions were received'

loop_
_space_group_symop_operation_xyz
'x, y, z'
'-x, y+1/2, -z+1/2'
'-x, -y, -z'
'x, -y-1/2, z-1/2'

loop_
_atom_site_label
_atom_site_type_symbol
_atom_site_fract_x
_atom_site_fract_y
_atom_site_fract_z
_atom_site_U_iso_or_equiv
_atom_site_adp_type
_atom_site_occupancy
_atom_site_site_symmetry_order
_atom_site_calc_flag
_atom_site_refinement_flags_posn
_atom_site_refinement_flags_adp
_atom_site_refinement_flags_occupancy
_atom_site_disorder_assembly
_atom_site_disorder_group
N1 N 0.6592(3) 0.1220(3) 0.4010(5) 0.1002(13) Uani 1 1 d . . . . .
C2 C 0.6324(4) 0.1134(4) 0.2672(7) 0.1112(19) Uani 1 1 d . . . . .
C3 C 0.6578(4) 0.0492(4) 0.1978(7) 0.128(2) Uani 1 1 d . . . . .
H3 H 0.637985 0.043072 0.104383 0.154 Uiso 1 1 calc R U . . .
C4 C 0.7113(5) -0.0055(4) 0.2640(10) 0.136(2) Uani 1 1 d . . . . .
H4 H 0.729171 -0.048835 0.215633 0.164 Uiso 1 1 calc R U . . .
C5 C 0.7401(4) 0.0018(4) 0.4024(8) 0.123(2) Uani 1 1 d . . . . .
H5 H 0.777007 -0.035895 0.450073 0.148 Uiso 1 1 calc R U . . .
C6 C 0.7115(4) 0.0675(3) 0.4659(7) 0.1041(17) Uani 1 1 d . . . . .
C7 C 0.7364(3) 0.0796(3) 0.6099(7) 0.1021(17) Uani 1 1 d . . . . .
N8 N 0.7873(3) 0.0286(3) 0.6901(7) 0.1279(17) Uani 1 1 d . . . . .
N9 N 0.7960(3) 0.0539(4) 0.8150(7) 0.1281(17) Uani 1 1 d . . . . .
N10 N 0.7515(3) 0.1227(3) 0.8151(5) 0.1132(15) Uani 1 1 d . . . . .
C11 C 0.7147(3) 0.1391(3) 0.6908(6) 0.1017(16) Uani 1 1 d . . . . .
H11 H 0.680034 0.183524 0.663017 0.122 Uiso 1 1 calc R U . . .
C12 C 0.7491(4) 0.1666(4) 0.9379(6) 0.129(2) Uani 1 1 d . . . . .
H12A H 0.736595 0.127491 1.004838 0.155 Uiso 1 1 calc R U . . .
H12B H 0.707186 0.208290 0.919825 0.155 Uiso 1 1 calc R U . . .
C13 C 0.8242(4) 0.2084(4) 0.9949(6) 0.132(2) Uani 1 1 d D . . . .
H13C H 0.863745 0.165480 1.026125 0.158 Uiso 0.574(11) 1 calc R U P A 2
H13D H 0.817506 0.240218 1.074497 0.158 Uiso 0.574(11) 1 calc R U P A 2
H13A H 0.866518 0.167241 1.015242 0.158 Uiso 0.426(11) 1 calc R U P A 1
H13B H 0.820563 0.236993 1.079075 0.158 Uiso 0.426(11) 1 calc R U P A 1
C14 C 0.8416(19) 0.2700(12) 0.8928(18) 0.149(15) Uani 0.426(11) 1 d D . P A 1
H14A H 0.854065 0.237866 0.817448 0.179 Uiso 0.426(11) 1 calc R U P A 1
H14B H 0.792545 0.299671 0.857167 0.179 Uiso 0.426(11) 1 calc R U P A 1
C15 C 0.9046(13) 0.3348(17) 0.929(2) 0.142(11) Uani 0.426(11) 1 d D . P A 1
H15A H 0.887588 0.373163 0.992887 0.171 Uiso 0.426(11) 1 calc R U P A 1
H15B H 0.951590 0.306492 0.978990 0.171 Uiso 0.426(11) 1 calc R U P A 1
C16 C 0.9296(12) 0.3866(12) 0.8218(18) 0.123(6) Uani 0.426(11) 1 d D U P A 1
H16A H 0.883180 0.413252 0.766913 0.147 Uiso 0.426(11) 1 calc R U P A 1
H16B H 0.952392 0.350227 0.762183 0.147 Uiso 0.426(11) 1 calc R U P A 1
C17 C 0.9885(12) 0.4526(11) 0.878(2) 0.162(7) Uani 0.426(11) 1 d D U P A 1
H17A H 1.035472 0.425923 0.930801 0.195 Uiso 0.426(11) 1 calc R U P A 1
H17B H 0.966233 0.488107 0.939623 0.195 Uiso 0.426(11) 1 calc R U P A 1
C18 C 1.0120(15) 0.5063(17) 0.770(3) 0.177(8) Uani 0.426(11) 1 d D U P A 1
H18A H 1.056924 0.540900 0.811188 0.212 Uiso 0.426(11) 1 calc R U P A 1
H18B H 1.028074 0.470824 0.701907 0.212 Uiso 0.426(11) 1 calc R U P A 1
C19 C 0.9455(18) 0.5612(15) 0.703(3) 0.176(8) Uani 0.426(11) 1 d D U P A 1
H19A H 0.917334 0.579363 0.773062 0.211 Uiso 0.426(11) 1 calc R U P A 1
H19B H 0.909032 0.527139 0.638668 0.211 Uiso 0.426(11) 1 calc R U P A 1
C20 C 0.9650(14) 0.6376(16) 0.6296(17) 0.193(8) Uani 0.426(11) 1 d D U P A 1
H20A H 1.020580 0.635495 0.624286 0.232 Uiso 0.426(11) 1 calc R U P A 1
H20B H 0.957372 0.686951 0.682360 0.232 Uiso 0.426(11) 1 calc R U P A 1
C23 C 0.8303(9) 0.7545(13) 0.3858(17) 0.199(7) Uani 0.561(9) 1 d D U P B 1
H23A H 0.815301 0.711618 0.316353 0.238 Uiso 0.561(9) 1 calc R U P B 1
H23B H 0.850676 0.802281 0.343640 0.238 Uiso 0.561(9) 1 calc R U P B 1
C24 C 0.7590(7) 0.7806(7) 0.4391(17) 0.162(5) Uani 0.561(9) 1 d D U P B 1
H24A H 0.775191 0.815064 0.520079 0.194 Uiso 0.561(9) 1 calc R U P B 1
H24B H 0.724037 0.813718 0.370604 0.194 Uiso 0.561(9) 1 calc R U P B 1
C25 C 0.7162(7) 0.7049(6) 0.4735(13) 0.146(4) Uani 0.561(9) 1 d D U P B 1
H25A H 0.753156 0.668868 0.533674 0.175 Uiso 0.561(9) 1 calc R U P B 1
H25B H 0.675538 0.722173 0.522183 0.175 Uiso 0.561(9) 1 calc R U P B 1
C26 C 0.6787(7) 0.6567(7) 0.3496(13) 0.117(4) Uani 0.561(9) 1 d D U P B 1
H26A H 0.642176 0.692807 0.288659 0.141 Uiso 0.561(9) 1 calc R U P B 1
H26B H 0.719304 0.638369 0.301705 0.141 Uiso 0.561(9) 1 calc R U P B 1
C27 C 0.6353(8) 0.5825(7) 0.3864(13) 0.127(4) Uani 0.561(9) 1 d D U P B 1
H27A H 0.672759 0.543611 0.439318 0.153 Uiso 0.561(9) 1 calc R U P B 1
H27B H 0.598671 0.600290 0.442706 0.153 Uiso 0.561(9) 1 calc R U P B 1
C28 C 0.5909(10) 0.5396(9) 0.2629(13) 0.108(4) Uani 0.561(9) 1 d D U P B 1
H28A H 0.630446 0.527054 0.209143 0.129 Uiso 0.561(9) 1 calc R U P B 1
H28B H 0.557338 0.582731 0.212744 0.129 Uiso 0.561(9) 1 calc R U P B 1
C29 C 0.5395(13) 0.4627(13) 0.2503(16) 0.159(7) Uani 0.561(9) 1 d D U P B 1
H29A H 0.510097 0.470394 0.322456 0.191 Uiso 0.561(9) 1 calc R U P B 1
H29B H 0.577175 0.418285 0.282583 0.191 Uiso 0.561(9) 1 calc R U P B 1
C30 C 0.4804(4) 0.4204(5) 0.1397(6) 0.165(3) Uani 1 1 d D U . . .
H30C H 0.440708 0.462977 0.107516 0.198 Uiso 0.439(9) 1 calc R U P B 2
H30D H 0.510240 0.411179 0.068591 0.198 Uiso 0.439(9) 1 calc R U P B 2
H30A H 0.439077 0.461195 0.106901 0.198 Uiso 0.561(9) 1 calc R U P B 1
H30B H 0.507060 0.409786 0.064806 0.198 Uiso 0.561(9) 1 calc R U P B 1
C31 C 0.4416(4) 0.3444(6) 0.1627(7) 0.153(3) Uani 1 1 d . . . . .
H31A H 0.393783 0.337970 0.092959 0.184 Uiso 1 1 calc R U . . .
H31B H 0.426389 0.347102 0.250890 0.184 Uiso 1 1 calc R U . . .
N32 N 0.4925(3) 0.2731(4) 0.1597(5) 0.1348(19) Uani 1 1 d . . . . .
N33 N 0.4970(4) 0.2363(5) 0.0464(5) 0.168(3) Uani 1 1 d . . . . .
N34 N 0.5479(4) 0.1760(4) 0.0681(5) 0.145(2) Uani 1 1 d . . . . .
C35 C 0.5752(4) 0.1746(4) 0.2039(6) 0.1107(17) Uani 1 1 d . . . . .
C36 C 0.5406(3) 0.2350(4) 0.2612(6) 0.1098(17) Uani 1 1 d . . . . .
H36 H 0.548438 0.247840 0.353887 0.132 Uiso 1 1 calc R U . . .
C37 C 0.8559(11) 0.2658(9) 0.9017(15) 0.102(7) Uani 0.574(11) 1 d D . P A 2
H37A H 0.815437 0.305762 0.860789 0.122 Uiso 0.574(11) 1 calc R U P A 2
H37B H 0.871843 0.234034 0.829003 0.122 Uiso 0.574(11) 1 calc R U P A 2
C38 C 0.9254(8) 0.3108(11) 0.9836(17) 0.123(6) Uani 0.574(11) 1 d D . P A 2
H38A H 0.907704 0.347489 1.048950 0.147 Uiso 0.574(11) 1 calc R U P A 2
H38B H 0.962024 0.270333 1.034433 0.147 Uiso 0.574(11) 1 calc R U P A 2
C39 C 0.9670(9) 0.3614(8) 0.8948(16) 0.146(5) Uani 0.574(11) 1 d D U P A 2
H39A H 1.015500 0.383399 0.950641 0.176 Uiso 0.574(11) 1 calc R U P A 2
H39B H 0.981948 0.324467 0.827127 0.176 Uiso 0.574(11) 1 calc R U P A 2
C40 C 0.9210(8) 0.4325(8) 0.8226(16) 0.134(5) Uani 0.574(11) 1 d D U P A 2
H40A H 0.901480 0.467821 0.887626 0.161 Uiso 0.574(11) 1 calc R U P A 2
H40B H 0.875883 0.411503 0.756740 0.161 Uiso 0.574(11) 1 calc R U P A 2
C41 C 0.9735(10) 0.4822(11) 0.7513(15) 0.148(5) Uani 0.574(11) 1 d D U P A 2
H41A H 1.011235 0.514328 0.817029 0.178 Uiso 0.574(11) 1 calc R U P A 2
H41B H 1.002770 0.445070 0.702541 0.178 Uiso 0.574(11) 1 calc R U P A 2
C42 C 0.9227(10) 0.5390(10) 0.6547(17) 0.141(5) Uani 0.574(11) 1 d D U P A 2
H42A H 0.889004 0.571115 0.702489 0.169 Uiso 0.574(11) 1 calc R U P A 2
H42B H 0.889006 0.506411 0.583770 0.169 Uiso 0.574(11) 1 calc R U P A 2
C43 C 0.9730(8) 0.5973(8) 0.5916(14) 0.143(5) Uani 0.574(11) 1 d D U P A 2
H43A H 1.009434 0.566022 0.548236 0.172 Uiso 0.574(11) 1 calc R U P A 2
H43B H 1.003354 0.634107 0.660242 0.172 Uiso 0.574(11) 1 calc R U P A 2
C44 C 0.9162(6) 0.6469(8) 0.4877(12) 0.229(5) Uani 1 1 d D U . . .
H44A H 0.895256 0.619317 0.406171 0.275 Uiso 0.574(11) 1 calc R U P A 2
H44 H 0.905969 0.609219 0.415029 0.275 Uiso 0.426(11) 1 calc R U P A 1
C45 C 0.8932(6) 0.7212(7) 0.4969(14) 0.232(5) Uani 1 1 d D U . . .
H45A H 0.913290 0.746379 0.580935 0.278 Uiso 0.439(9) 1 calc R U P B 2
H45 H 0.915188 0.754530 0.571613 0.278 Uiso 0.561(9) 1 calc R U P B 1
C46 C 0.8404(14) 0.7760(14) 0.399(2) 0.206(10) Uani 0.439(9) 1 d D U P B 2
H46A H 0.872286 0.807758 0.347601 0.247 Uiso 0.439(9) 1 calc R U P B 2
H46B H 0.815179 0.815734 0.450435 0.247 Uiso 0.439(9) 1 calc R U P B 2
C47 C 0.7778(13) 0.7299(12) 0.302(2) 0.189(7) Uani 0.439(9) 1 d D U P B 2
H47A H 0.801745 0.704431 0.232099 0.226 Uiso 0.439(9) 1 calc R U P B 2
H47B H 0.738690 0.770121 0.257240 0.226 Uiso 0.439(9) 1 calc R U P B 2
C48 C 0.7363(11) 0.6631(12) 0.3658(19) 0.184(7) Uani 0.439(9) 1 d D U P B 2
H48A H 0.773377 0.619092 0.403339 0.220 Uiso 0.439(9) 1 calc R U P B 2
H48B H 0.714095 0.686562 0.439359 0.220 Uiso 0.439(9) 1 calc R U P B 2
C49 C 0.6724(9) 0.6284(10) 0.2580(17) 0.152(6) Uani 0.439(9) 1 d D U P B 2
H49A H 0.694674 0.604930 0.184518 0.182 Uiso 0.439(9) 1 calc R U P B 2
H49B H 0.635444 0.672464 0.220379 0.182 Uiso 0.439(9) 1 calc R U P B 2
C50 C 0.6308(10) 0.5620(11) 0.3204(15) 0.131(6) Uani 0.439(9) 1 d D U P B 2
H50A H 0.667624 0.518405 0.360179 0.157 Uiso 0.439(9) 1 calc R U P B 2
H50B H 0.606498 0.585517 0.391531 0.157 Uiso 0.439(9) 1 calc R U P B 2
C51 C 0.5695(11) 0.5276(11) 0.2082(16) 0.132(6) Uani 0.439(9) 1 d D U P B 2
H51A H 0.592893 0.511703 0.131432 0.159 Uiso 0.439(9) 1 calc R U P B 2
H51B H 0.528498 0.569007 0.177408 0.159 Uiso 0.439(9) 1 calc R U P B 2
C52 C 0.5353(16) 0.4519(15) 0.2655(12) 0.114(6) Uani 0.439(9) 1 d D U P B 2
H52A H 0.575974 0.410952 0.301342 0.137 Uiso 0.439(9) 1 calc R U P B 2
H52B H 0.506960 0.467222 0.336320 0.137 Uiso 0.439(9) 1 calc R U P B 2

loop_
_atom_site_aniso_label
_atom_site_aniso_U_11
_atom_site_aniso_U_22
_atom_site_aniso_U_33
_atom_site_aniso_U_23
_atom_site_aniso_U_13
_atom_site_aniso_U_12
N1 0.103(3) 0.094(3) 0.120(4) 0.002(3) 0.061(3) -0.013(3)
C2 0.137(5) 0.112(4) 0.109(4) -0.024(4) 0.082(4) -0.035(4)
C3 0.143(6) 0.121(5) 0.141(5) -0.015(5) 0.074(5) -0.026(4)
C4 0.154(6) 0.101(5) 0.181(8) -0.026(5) 0.100(6) -0.021(4)
C5 0.123(5) 0.098(4) 0.164(6) 0.002(4) 0.065(5) -0.016(3)
C6 0.113(4) 0.084(4) 0.136(5) -0.008(4) 0.075(4) -0.016(3)
C7 0.096(4) 0.086(3) 0.139(5) 0.024(4) 0.059(4) 0.006(3)
N8 0.120(4) 0.113(4) 0.165(5) 0.022(4) 0.061(4) 0.015(3)
N9 0.116(4) 0.127(4) 0.149(5) 0.042(4) 0.047(4) 0.024(3)
N10 0.107(3) 0.127(4) 0.117(4) 0.036(3) 0.052(3) 0.017(3)
C11 0.102(4) 0.106(4) 0.112(4) 0.023(3) 0.055(4) 0.005(3)
C12 0.119(5) 0.183(6) 0.096(4) 0.038(4) 0.050(4) 0.027(5)
C13 0.139(6) 0.184(6) 0.081(4) 0.020(4) 0.045(4) 0.053(5)
C14 0.097(15) 0.27(4) 0.081(14) -0.083(17) 0.017(12) 0.040(17)
C15 0.122(17) 0.21(3) 0.084(16) -0.023(15) -0.004(13) 0.073(19)
C16 0.127(13) 0.135(15) 0.097(11) -0.031(11) 0.002(10) 0.020(13)
C17 0.153(13) 0.177(14) 0.153(13) -0.060(12) 0.020(11) 0.012(11)
C18 0.167(17) 0.174(16) 0.193(15) -0.047(13) 0.047(14) -0.022(14)
C19 0.198(16) 0.190(16) 0.143(14) 0.022(14) 0.041(13) -0.027(14)
C20 0.200(13) 0.228(15) 0.170(12) 0.015(12) 0.081(11) -0.046(12)
C23 0.213(13) 0.146(11) 0.258(13) 0.039(11) 0.099(11) -0.053(11)
C24 0.167(9) 0.101(7) 0.239(11) 0.041(8) 0.090(8) -0.016(7)
C25 0.152(9) 0.119(8) 0.189(10) 0.020(8) 0.088(8) 0.021(7)
C26 0.133(8) 0.097(7) 0.141(9) 0.035(7) 0.075(7) 0.014(6)
C27 0.165(9) 0.111(8) 0.121(9) -0.004(7) 0.062(8) 0.031(7)
C28 0.117(8) 0.104(7) 0.116(8) 0.028(6) 0.053(7) 0.027(6)
C29 0.141(11) 0.159(12) 0.192(13) 0.027(11) 0.065(11) 0.074(9)
C30 0.174(7) 0.234(9) 0.110(5) 0.056(5) 0.078(5) 0.081(6)
C31 0.136(5) 0.224(9) 0.112(5) 0.033(5) 0.055(4) 0.057(6)
N32 0.149(4) 0.202(5) 0.065(3) 0.015(3) 0.050(3) 0.016(4)
N33 0.181(6) 0.249(8) 0.088(4) 0.001(4) 0.058(4) 0.034(5)
N34 0.174(5) 0.198(6) 0.080(3) -0.013(4) 0.064(4) 0.004(4)
C35 0.122(4) 0.125(5) 0.098(4) 0.006(4) 0.054(4) -0.004(4)
C36 0.117(4) 0.149(5) 0.076(3) 0.001(4) 0.049(3) -0.004(4)
C37 0.078(10) 0.095(9) 0.134(15) 0.014(9) 0.026(9) 0.007(7)
C38 0.124(12) 0.133(10) 0.121(14) 0.004(9) 0.049(10) 0.021(10)
C39 0.131(11) 0.156(11) 0.161(13) -0.028(10) 0.050(10) 0.014(10)
C40 0.125(9) 0.132(11) 0.156(11) -0.039(10) 0.054(8) -0.018(10)
C41 0.166(12) 0.156(12) 0.138(10) -0.024(9) 0.068(10) -0.015(10)
C42 0.139(10) 0.138(10) 0.155(12) -0.031(9) 0.051(9) -0.026(8)
C43 0.139(8) 0.135(9) 0.169(10) -0.017(8) 0.066(8) 0.012(7)
C44 0.222(9) 0.226(10) 0.271(10) -0.021(9) 0.123(8) -0.059(9)
C45 0.186(8) 0.179(8) 0.350(12) 0.019(9) 0.099(8) -0.032(7)
C46 0.210(14) 0.159(14) 0.265(15) 0.035(12) 0.085(12) -0.006(12)
C47 0.209(13) 0.152(12) 0.210(13) 0.045(11) 0.055(11) 0.015(11)
C48 0.204(13) 0.162(12) 0.180(13) 0.029(11) 0.028(12) 0.015(12)
C49 0.187(11) 0.136(11) 0.134(11) 0.042(9) 0.037(10) 0.040(10)
C50 0.134(11) 0.132(11) 0.127(12) 0.001(10) 0.027(10) 0.024(10)
C51 0.143(12) 0.139(11) 0.126(11) 0.070(9) 0.052(9) 0.053(10)
C52 0.124(9) 0.138(9) 0.095(7) 0.054(7) 0.058(7) 0.027(7)

loop_
_atom_type_symbol
_atom_type_description
_atom_type_scat_dispersion_real
_atom_type_scat_dispersion_imag
_atom_type_scat_source
C C 0.0181 0.0091 'International Tables Vol C Tables 4.2.6.8 and 6.1.1.4'
H H 0.0000 0.0000 'International Tables Vol C Tables 4.2.6.8 and 6.1.1.4'
N N 0.0311 0.0180 'International Tables Vol C Tables 4.2.6.8 and 6.1.1.4'

loop_
_geom_angle_atom_site_label_1
_geom_angle_atom_site_label_2
_geom_angle_atom_site_label_3
_geom_angle
_geom_angle_site_symmetry_1
_geom_angle_site_symmetry_3
_geom_angle_publ_flag
C6 N1 C2 119.3(5) . . ?
C15a C14a C13 121.9(17) . . ?
C16a C15a C14 120.9(15) . . ?
C15a C14a H14A 106.9 . . ?
H14Aa C14a H14B 106.7 . . ?
C15a C14a H14B 106.9 . . ?
C16a C15a H15A 107.1 . . ?
C14a C15a H15A 107.1 . . ?
C16a C15a H15B 107.1 . . ?
H15Aa C15a H15B 106.8 . . ?
C14a C15a H15B 107.1 . . ?
C15a C16a H16A 108.9 . . ?
C17a C16a H16A 108.9 . . ?
H16Aa C16a H16B 107.7 . . ?
C17a C16a H16B 108.9 . . ?
N1 C2 C3 120.6(7) . . ?
N1 C2 C35 116.1(5) . . ?
C3 C2 C35 123.3(7) . . ?
C2 C3 H3 120.1 . . ?
C4 C3 C2 119.9(7) . . ?
C4 C3 H3 120.1 . . ?
C3 C4 H4 119.6 . . ?
C3 C4 C5 120.8(7) . . ?
C5 C4 H4 119.6 . . ?
C4 C5 H5 122.0 . . ?
C6 C5 C4 116.1(7) . . ?
C6 C5 H5 122.0 . . ?
N1 C6 C5 123.3(6) . . ?
N1 C6 C7 116.2(5) . . ?
C5 C6 C7 120.5(7) . . ?
N8 C7 C6 123.3(6) . . ?
N8 C7 C11 107.2(6) . . ?
C11 C7 C6 129.5(6) . . ?
N9 N8 C7 108.9(5) . . ?
N8 N9 N10 107.6(5) . . ?
N9 N10 C12 121.5(6) . . ?
C11 N10 N9 109.4(5) . . ?
C11 N10 C12 129.1(5) . . ?
C7 C11 H11 126.6 . . ?
N10 C11 C7 106.9(5) . . ?
N10 C11 H11 126.6 . . ?
N10 C12 H12A 109.1 . . ?
N10 C12 H12B 109.1 . . ?
N10 C12 C13 112.4(5) . . ?
C15a C16a H16B 108.9 . . ?
C19a C18a C17 111.3(18) . . ?
C15a C16a C17 113.3(18) . . ?
C16a C17a H17A 108.9 . . ?
C18a C17a H17A 108.9 . . ?
C16a C17a H17B 108.9 . . ?
H17Aa C17a H17B 107.7 . . ?
C18a C17a H17B 108.9 . . ?
C16a C17a C18 113.4(17) . . ?
C19a C18a H18A 109.4 . . ?
C17a C18a H18A 109.4 . . ?
H18Aa C18a H18B 108.0 . . ?
C17a C18a H18B 109.4 . . ?
C19a C18a H18B 109.4 . . ?
C18a C19a H19A 107.8 . . ?
C20a C19a H19A 107.8 . . ?
C20a C19a H19B 107.8 . . ?
C18a C19a H19B 107.8 . . ?
H12A C12 H12B 107.9 . . ?
C13 C12 H12A 109.1 . . ?
C13 C12 H12B 109.1 . . ?
C12 C13 H13C 108.2 . . ?
C12 C13 H13D 108.2 . . ?
C12 C13 H13A 110.0 . . ?
C12 C13 H13B 110.0 . . ?
C12 C13 C14 108.6(12) . . ?
C12 C13 C37 116.4(8) . . ?
C31 C30 C29 122.3(9) . . ?
C31 C30 H30C 109.0 . . ?
C31 C30 H30D 109.0 . . ?
C31 C30 H30A 106.8 . . ?
C31 C30 H30B 106.8 . . ?
C31 C30 C52 112.8(7) . . ?
C30 C31 H31A 109.4 . . ?
C30 C31 H31B 109.4 . . ?
C30 C31 N32 111.1(6) . . ?
H31A C31 H31B 108.0 . . ?
N32 C31 H31A 109.4 . . ?
N32 C31 H31B 109.4 . . ?
N33 N32 C31 121.5(6) . . ?
N33 N32 C36 108.9(6) . . ?
C36 N32 C31 129.5(5) . . ?
N34 N33 N32 110.6(6) . . ?
N33 N34 C35 105.6(5) . . ?
N34 C35 C2 121.5(6) . . ?
C36 C35 C2 129.2(6) . . ?
C36 C35 N34 109.3(6) . . ?
N32 C36 C35 105.6(5) . . ?
N32 C36 H36 127.2 . . ?
C35 C36 H36 127.2 . . ?
C45 C44 C20 98.5(16) . . ?
C45 C44 C43 128.1(13) . . ?
C45 C44 H44A 116.0 . . ?
C45 C44 H44 130.8 . . ?
C44 C45 C23 118.3(14) . . ?
C44 C45 H45A 114.0 . . ?
C44 C45 H45 120.8 . . ?
C44 C45 C46 132.0(16) . . ?
H19Aa C19a H19B 107.1 . . ?
C18a C19a C20 118(2) . . ?
C19a C20a H20A 108.8 . . ?
C19a C20a H20B 108.8 . . ?
H20Aa C20a H20B 107.6 . . ?
C25a C24a C23 109.8(12) . . ?
C24a C23a H23A 109.4 . . ?
C24a C23a H23B 109.4 . . ?
H23Aa C23a H23B 108.0 . . ?
C26a C25a C24 112.2(10) . . ?
C25a C24a H24A 109.7 . . ?
C23a C24a H24A 109.7 . . ?
C25a C24a H24B 109.7 . . ?
H24Aa C24a H24B 108.2 . . ?
C23a C24a H24B 109.7 . . ?
C27a C26a C25 111.1(9) . . ?
C24a C25a H25A 109.2 . . ?
C26a C25a H25A 109.2 . . ?
H25Aa C25a H25B 107.9 . . ?
C24a C25a H25B 109.2 . . ?
C26a C25a H25B 109.2 . . ?
C28a C27a C26 111.3(11) . . ?
C25a C26a H26A 109.4 . . ?
C27a C26a H26A 109.4 . . ?
C25a C26a H26B 109.4 . . ?
C27a C26a H26B 109.4 . . ?
H26Aa C26a H26B 108.0 . . ?
C28a C27a H27A 109.4 . . ?
C26a C27a H27A 109.4 . . ?
C26a C27a H27B 109.4 . . ?
H27Aa C27a H27B 108.0 . . ?
C28a C27a H27B 109.4 . . ?
C29a C28a H28A 104.8 . . ?
C27a C28a H28A 104.8 . . ?
C27a C28a H28B 104.8 . . ?
C29a C28a H28B 104.8 . . ?
H28Aa C28a H28B 105.8 . . ?
C27a C28a C29 130.0(10) . . ?
C28a C29a H29A 102.9 . . ?
H29Aa C29a H29B 105.1 . . ?
C28a C29a H29B 102.9 . . ?
C28a C29a C30 136.8(14) . . ?
C39b C38b C37 111.4(11) . . ?
C38b C37b H37A 110.1 . . ?
H37Ab C37b H37B 108.4 . . ?
C38b C37b H37B 110.1 . . ?
C40b C39b C38 115.4(12) . . ?
C37b C38b H38A 109.4 . . ?
C39b C38b H38A 109.4 . . ?
H38Ab C38b H38B 108.0 . . ?
C39b C38b H38B 109.4 . . ?
C37b C38b H38B 109.4 . . ?
C38b C39b H39A 108.4 . . ?
C40b C39b H39A 108.4 . . ?
C38b C39b H39B 108.4 . . ?
H39Ab C39b H39B 107.5 . . ?
C40b C39b H39B 108.4 . . ?
C42b C41b C40 107.6(13) . . ?
C41b C40b H40A 109.9 . . ?
C39b C40b H40A 109.9 . . ?
C41b C40b H40B 109.9 . . ?
H40Ab C40b H40B 108.3 . . ?
C39b C40b H40B 109.9 . . ?
C39b C40b C41 108.8(12) . . ?
C40b C41b H41A 110.2 . . ?
C42b C41b H41A 110.2 . . ?
C42b C41b H41B 110.2 . . ?
H41Ab C41b H41B 108.5 . . ?
C40b C41b H41B 110.2 . . ?
C43b C42b H42A 109.7 . . ?
C41b C42b H42A 109.7 . . ?
C43b C42b H42B 109.7 . . ?
H42Ab C42b H42B 108.2 . . ?
C41b C42b H42B 109.7 . . ?
C41b C42b C43 109.9(12) . . ?
C42b C43b H43A 110.6 . . ?
C42b C43b H43B 110.6 . . ?
H43Ab C43b H43B 108.8 . . ?
C19a C20a C44 114.0(17) . . ?
C42b C43b C44 105.5(11) . . ?
C47b C46b H46A 108.8 . . ?
H46Ab C46b H46B 107.6 . . ?
C47b C46b H46B 108.8 . . ?
C49b C48b C47 107.7(14) . . ?
C48b C47b H47A 108.6 . . ?
C46b C47b H47A 108.6 . . ?
C46b C47b H47B 108.6 . . ?
C48b C47b H47B 108.6 . . ?
H47Ab C47b H47B 107.6 . . ?
C46b C47b C48 114.7(19) . . ?
C49b C48b H48A 110.2 . . ?
C47b C48b H48A 110.2 . . ?
C49b C48b H48B 110.2 . . ?
H48Ab C48b H48B 108.5 . . ?
C47b C48b H48B 110.2 . . ?
C51b C50b C49 106.1(8) . . ?
C48b C49b H49A 110.1 . . ?
C50b C49b H49A 110.1 . . ?
C48b C49b H49B 110.1 . . ?
C50b C49b H49B 110.1 . . ?
H49Ab C49b H49B 108.4 . . ?
C48b C49b C50 108.1(12) . . ?
C49b C50b H50A 110.5 . . ?
C51b C50b H50A 110.5 . . ?
H50Ab C50b H50B 108.7 . . ?
C51b C50b H50B 110.5 . . ?
C49b C50b H50B 110.5 . . ?
C50b C51b H51A 110.4 . . ?
C52b C51b H51A 110.4 . . ?
C52b C51b H51B 110.4 . . ?
H51Ab C51b H51B 108.6 . . ?
C50b C51b H51B 110.4 . . ?
C50b C51b C52 106.5(8) . . ?
C51b C52b H52A 111.7 . . ?
C51b C52b H52B 111.7 . . ?
H52Ab C52b H52B 109.5 . . ?
C37b C13 H13C 108.2 . . ?
C37b C13 H13D 108.2 . . ?
H13Cb C13 H13D 107.3 . . ?
C14a C13 H13A 110.0 . . ?
C14a C13 H13B 110.0 . . ?
H13Aa C13 H13B 108.4 . . ?
C52b C30 H30C 109.0 . . ?
H30Cb C30 H30D 107.8 . . ?
C52b C30 H30D 109.0 . . ?
C29a C30 H30A 106.8 . . ?
H30Aa C30 H30B 106.6 . . ?
C29a C30 H30B 106.8 . . ?
C43b C44 H44A 116.0 . . ?
C20a C44 H44 130.8 . . ?
C46b C45 H45A 114.0 . . ?
C23a C45 H45 120.8 . . ?
C13 C14a H14A 106.9 . . ?
C13 C14a H14B 106.9 . . ?
C13 C37b H37A 110.1 . . ?
C13 C37b H37B 110.1 . . ?
C13 C37b C38 108.0(10) . . ?
C30 C29a H29A 102.9 . . ?
C30 C29a H29B 102.9 . . ?
C30 C52b C51 100.3(7) . . ?
C30 C52b H52A 111.7 . . ?
C30 C52b H52B 111.7 . . ?
C44 C20a H20A 108.8 . . ?
C44 C20a H20B 108.8 . . ?
C44 C43b H43A 110.6 . . ?
C44 C43b H43B 110.6 . . ?
C45 C23a H23A 109.4 . . ?
C45 C23a H23B 109.4 . . ?
C45 C23a C24 111.2(13) . . ?
C45 C46b H46A 108.8 . . ?
C45 C46b H46B 108.8 . . ?
C45 C46b C47 114.0(17) . . ?

loop_
_geom_bond_atom_site_label_1
_geom_bond_atom_site_label_2
_geom_bond_distance
_geom_bond_site_symmetry_2
_geom_bond_publ_flag
N1 C2 1.356(7) . ?
N1 C6 1.347(7) . ?
C14a H14A 0.9900 . ?
C14a H14B 0.9900 . ?
C14a C15 1.518(8) . ?
C15a H15A 0.9900 . ?
C15a H15B 0.9900 . ?
C15a C16 1.517(8) . ?
C16a H16A 0.9900 . ?
C16a H16B 0.9900 . ?
C16a C17 1.519(8) . ?
C17a H17A 0.9900 . ?
C17a H17B 0.9900 . ?
C17a C18 1.525(8) . ?
C18a H18A 0.9900 . ?
C18a H18B 0.9900 . ?
C18a C19 1.516(8) . ?
C19a H19A 0.9900 . ?
C19a H19B 0.9900 . ?
C19a C20 1.529(8) . ?
C20a H20A 0.9900 . ?
C20a H20B 0.9900 . ?
C23a H23A 0.9900 . ?
C23a H23B 0.9900 . ?
C23a C24 1.526(8) . ?
C24a H24A 0.9900 . ?
C24a H24B 0.9900 . ?
C24a C25 1.521(7) . ?
C25a H25A 0.9900 . ?
C25a H25B 0.9900 . ?
C25a C26 1.518(8) . ?
C26a H26A 0.9900 . ?
C26a H26B 0.9900 . ?
C26a C27 1.514(7) . ?
C27a H27A 0.9900 . ?
C27a H27B 0.9900 . ?
C27a C28 1.510(7) . ?
C28a H28A 0.9900 . ?
C28a H28B 0.9900 . ?
C28a C29 1.532(7) . ?
C29a H29A 0.9900 . ?
C29a H29B 0.9900 . ?
C29a C30 1.532(7) . ?
C37b H37A 0.9900 . ?
C37b H37B 0.9900 . ?
C37b C38 1.520(8) . ?
C38b H38A 0.9900 . ?
C38b H38B 0.9900 . ?
C38b C39 1.518(8) . ?
C39b H39A 0.9900 . ?
C39b H39B 0.9900 . ?
C39b C40 1.513(8) . ?
C40b H40A 0.9900 . ?
C40b H40B 0.9900 . ?
C40b C41 1.518(8) . ?
C41b H41A 0.9900 . ?
C41b H41B 0.9900 . ?
C41b C42 1.504(8) . ?
C42b H42A 0.9900 . ?
C42b H42B 0.9900 . ?
C42b C43 1.525(8) . ?
C43b H43A 0.9900 . ?
C43b H43B 0.9900 . ?
C20a C44 1.532(8) . ?
C43b C44 1.530(8) . ?
C23a C45 1.512(8) . ?
C46b H46A 0.9900 . ?
C46b H46B 0.9900 . ?
C46b C47 1.521(8) . ?
C47b H47A 0.9900 . ?
C47b H47B 0.9900 . ?
C47b C48 1.527(8) . ?
C48b H48A 0.9900 . ?
C48b H48B 0.9900 . ?
C48b C49 1.512(8) . ?
C49b H49A 0.9900 . ?
C49b H49B 0.9900 . ?
C49b C50 1.515(8) . ?
C50b H50A 0.9900 . ?
C50b H50B 0.9900 . ?
C50b C51 1.509(8) . ?
C51b H51A 0.9900 . ?
C51b H51B 0.9900 . ?
C51b C52 1.537(7) . ?
C52b H52A 0.9900 . ?
C52b H52B 0.9900 . ?
C2 C3 1.385(8) . ?
C2 C35 1.468(8) . ?
C3 H3 0.9500 . ?
C3 C4 1.368(9) . ?
C4 H4 0.9500 . ?
C4 C5 1.404(9) . ?
C5 H5 0.9500 . ?
C5 C6 1.397(8) . ?
C6 C7 1.457(8) . ?
C7 N8 1.362(7) . ?
C7 C11 1.375(7) . ?
N8 N9 1.317(7) . ?
N9 N10 1.365(6) . ?
N10 C11 1.327(6) . ?
N10 C12 1.450(7) . ?
C11 H11 0.9500 . ?
C12 H12A 0.9900 . ?
C12 H12B 0.9900 . ?
C12 C13 1.493(8) . ?
C13 H13C 0.9900 . ?
C13 H13D 0.9900 . ?
C13 H13A 0.9900 . ?
C13 H13B 0.9900 . ?
C13 C14 1.521(8) . ?
C13 C37 1.517(7) . ?
C30 H30C 0.9900 . ?
C30 H30D 0.9900 . ?
C30 H30A 0.9900 . ?
C30 H30B 0.9900 . ?
C30 C31 1.452(9) . ?
C30 C52 1.528(7) . ?
C31 H31A 0.9900 . ?
C31 H31B 0.9900 . ?
C31 N32 1.469(8) . ?
N32 N33 1.317(7) . ?
N32 C36 1.347(7) . ?
N33 N34 1.316(8) . ?
N34 C35 1.369(7) . ?
C35 C36 1.349(7) . ?
C36 H36 0.9500 . ?
C44 H44A 0.9500 . ?
C44 H44 0.9500 . ?
C44 C45 1.283(14) . ?
C45 H45A 0.9500 . ?
C45 H45 0.9500 . ?
C45 C46 1.505(8) . ?

loop_
_geom_torsion_atom_site_label_1
_geom_torsion_atom_site_label_2
_geom_torsion_atom_site_label_3
_geom_torsion_atom_site_label_4
_geom_torsion
_geom_torsion_site_symmetry_1
_geom_torsion_site_symmetry_2
_geom_torsion_site_symmetry_3
_geom_torsion_site_symmetry_4
_geom_torsion_publ_flag
C14a C15a C16a C17a 175(2) . . . . ?
C48b C49b C50b C51b -178.2(18) . . . . ?
C40b C41b C42b C43b 173.6(13) . . . . ?
C15a C16a C17a C18a -178(2) . . . . ?
C38b C39b C40b C41b 173.7(14) . . . . ?
C16a C17a C18a C19a 69(3) . . . . ?
C47b C48b C49b C50b -179.9(18) . . . . ?
C17a C18a C19a C20a 160(2) . . . . ?
C37b C38b C39b C40b 66(2) . . . . ?
C49b C50b C51b C52b 172(2) . . . . ?
C39b C40b C41b C42b 166.5(14) . . . . ?
C23a C24a C25a C26a -68.5(15) . . . . ?
C46b C47b C48b C49b 175.7(19) . . . . ?
C24a C25a C26a C27a -179.0(10) . . . . ?
C25a C26a C27a C28a 173.9(12) . . . . ?
C26a C27a C28a C29a 180(2) . . . . ?
C50b C51b C52b C30 -175.6(19) . . . . ?
C27a C28a C29a C30 167(2) . . . . ?
C41b C42b C43b C44 175.5(12) . . . . ?
C18a C19a C20a C44 130(3) . . . . ?
C28a C29a C30 C31 179(2) . . . . ?
C42b C43b C44 C45 103.1(15) . . . . ?
C19a C20a C44 C45 129(2) . . . . ?
C24a C23a C45 C44 120.0(15) . . . . ?
N1 C2 C3 C4 -1.1(8) . . . . ?
N1 C2 C35 N34 175.4(5) . . . . ?
N1 C2 C35 C36 -5.8(8) . . . . ?
N1 C6 C7 N8 178.3(4) . . . . ?
N1 C6 C7 C11 -0.4(7) . . . . ?
C20a C44 C45 C23a -169.5(14) . . . . ?
C43b C44 C45 C46b 177.3(18) . . . . ?
C2 N1 C6 C5 0.1(7) . . . . ?
C2 N1 C6 C7 -178.7(4) . . . . ?
C2 C3 C4 C5 1.1(9) . . . . ?
C2 C35 C36 N32 -179.3(5) . . . . ?
C3 C2 C35 N34 -5.6(8) . . . . ?
C3 C2 C35 C36 173.2(5) . . . . ?
C3 C4 C5 C6 -0.5(8) . . . . ?
C4 C5 C6 N1 -0.1(7) . . . . ?
C4 C5 C6 C7 178.7(5) . . . . ?
C5 C6 C7 N8 -0.6(7) . . . . ?
C5 C6 C7 C11 -179.2(5) . . . . ?
C6 N1 C2 C3 0.5(7) . . . . ?
C6 N1 C2 C35 179.5(4) . . . . ?
C6 C7 N8 N9 -177.8(5) . . . . ?
C6 C7 C11 N10 178.2(5) . . . . ?
C7 N8 N9 N10 -1.1(6) . . . . ?
N8 C7 C11 N10 -0.6(5) . . . . ?
N8 N9 N10 C11 0.7(6) . . . . ?
N8 N9 N10 C12 -179.0(5) . . . . ?
N9 N10 C11 C7 -0.1(5) . . . . ?
N9 N10 C12 C13 68.5(7) . . . . ?
C11 C7 N8 N9 1.1(6) . . . . ?
N10 C12 C13 C37b 54.1(11) . . . . ?
N10 C12 C13 C14a 60.4(12) . . . . ?
C29a C30 C31 N32 -79.3(15) . . . . ?
C52b C30 C31 N32 -80.6(16) . . . . ?
C11 N10 C12 C13 -111.2(6) . . . . ?
C12 N10 C11 C7 179.7(5) . . . . ?
C12 C13 C37b C38b 172.0(11) . . . . ?
C12 C13 C14a C15a 167(2) . . . . ?
C13 C37b C38b C39b 172.6(13) . . . . ?
C13 C14a C15a C16a 170(2) . . . . ?
C30 C31 N32 N33 -85.7(8) . . . . ?
C30 C31 N32 C36 93.5(7) . . . . ?
C31 C30 C52b C51b 177.0(15) . . . . ?
C31 N32 N33 N34 178.0(6) . . . . ?
C31 N32 C36 C35 -178.3(6) . . . . ?
N32 N33 N34 C35 1.2(8) . . . . ?
N33 N32 C36 C35 1.0(7) . . . . ?
N33 N34 C35 C2 178.5(5) . . . . ?
N33 N34 C35 C36 -0.5(7) . . . . ?
N34 C35 C36 N32 -0.3(6) . . . . ?
C35 C2 C3 C4 180.0(5) . . . . ?
C36 N32 N33 N34 -1.4(8) . . . . ?
C44 C45 C46b C47b 30(3) . . . . ?
C45 C23a C24a C25a -72.5(19) . . . . ?
C45 C46b C47b C48b 45(3) . . . . ?
